data_8105444
loop_
_publ_author_name
'Li-Hua, Wang'
'Lei, Liang'
'Xi-Shi, Tai'

_publ_section_title
;
 The crystal structure 2,2&#x2032;-bipyridine-\k2
 N,N&#x2032;-(2-(3-amino-4-chlorobenzoyl)benzoato-\k1
 O)-(2-(3-amino-4-chlorobenzoyl)benzoato-\k2 O,O&#x2032;)zinc(II) ---
 ethanol (1/1), C40H32Cl2N4O7Zn
;
_journal_issue 6
_journal_name_full 'Zeitschrift f\"ur Kristallographie - New Crystal Structures'
_journal_page_first 1281
_journal_page_last 1283
_journal_paper_doi 10.1515/ncrs-2020-0261
_journal_volume 235
_journal_year 2020
_chemical_formula_moiety 'C38 H26 Cl2 N4 O6 Zn, C2 H6 O'
_chemical_formula_sum 'C40 H32 Cl2 N4 O7 Zn'
_chemical_formula_weight 816.96
_space_group_crystal_system monoclinic
_space_group_IT_number 14
_space_group_name_Hall '-P 2ybc'
_space_group_name_H-M_alt 'P 1 21/c 1'
_atom_sites_solution_hydrogens mixed
_atom_sites_solution_primary dual
_cell_angle_alpha 90
_cell_angle_beta 107.528(6)
_cell_angle_gamma 90
_cell_formula_units_Z 4
_cell_length_a 13.5114(8)
_cell_length_b 16.5735(7)
_cell_length_c 17.0403(9)
_cell_measurement_reflns_used 4929
_cell_measurement_temperature 100.00(10)
_cell_measurement_theta_max 28.7520
_cell_measurement_theta_min 2.9260
_cell_volume 3638.7(3)
_computing_cell_refinement 'CrysAlisPro 1.171.38.43f (Rigaku OD, 2015)'
_computing_data_collection 'CrysAlisPro 1.171.38.43f (Rigaku OD, 2015)'
_computing_data_reduction 'CrysAlisPro 1.171.38.43f (Rigaku OD, 2015)'
_computing_molecular_graphics 'Olex2 1.3-alpha (Dolomanov et al., 2009)'
_computing_publication_material 'Olex2 1.3-alpha (Dolomanov et al., 2009)'
_computing_structure_refinement 'SHELXL 2018/3 (Sheldrick, 2015)'
_computing_structure_solution 'SHELXT  (Sheldrick, 2015)'
_diffrn_ambient_environment N~2~
_diffrn_ambient_temperature 100.00(10)
_diffrn_detector 'CCD plate'
_diffrn_detector_area_resol_mean 5.2684
_diffrn_detector_type AtlasS2
_diffrn_measured_fraction_theta_full 1.000
_diffrn_measured_fraction_theta_max 1.000
_diffrn_measurement_details
;
List of Runs (angles in degrees, time in seconds):

  # Type    Start    End  Width  t~exp~   \w     \q     \k     \f   Frames
--------------------------------------------------------------------------
  1  \w    -32.00  45.00   1.00    7.00    --  -11.59  37.00 -90.00   77
  2  \w    -32.00  43.00   1.00    7.00    --  -11.59  37.00 -30.00   75
  3  \w     43.00  90.00   1.00    7.00    --   11.74-178.00 150.00   47
;
_diffrn_measurement_device 'four-circle diffractometer'
_diffrn_measurement_device_type 'SuperNova, Dual, Cu at zero, AtlasS2'
_diffrn_measurement_method '\w scans'
_diffrn_orient_matrix_type 'CrysAlisPro convention (1999,Acta A55,543-557)'
_diffrn_orient_matrix_UB_11 0.0499032000
_diffrn_orient_matrix_UB_12 0.0151510000
_diffrn_orient_matrix_UB_13 0.0023045000
_diffrn_orient_matrix_UB_21 0.0231334000
_diffrn_orient_matrix_UB_22 -0.0348765000
_diffrn_orient_matrix_UB_23 0.0221709000
_diffrn_orient_matrix_UB_31 -0.0025759000
_diffrn_orient_matrix_UB_32 -0.0196446000
_diffrn_orient_matrix_UB_33 -0.0375221000
_diffrn_radiation_monochromator mirror
_diffrn_radiation_probe x-ray
_diffrn_radiation_type 'Mo K\a'
_diffrn_radiation_wavelength 0.71073
_diffrn_reflns_av_R_equivalents 0.0428
_diffrn_reflns_av_unetI/netI 0.0601
_diffrn_reflns_Laue_measured_fraction_full 1.000
_diffrn_reflns_Laue_measured_fraction_max 1.000
_diffrn_reflns_limit_h_max 16
_diffrn_reflns_limit_h_min -15
_diffrn_reflns_limit_k_max 19
_diffrn_reflns_limit_k_min -19
_diffrn_reflns_limit_l_max 17
_diffrn_reflns_limit_l_min -20
_diffrn_reflns_number 16321
_diffrn_reflns_point_group_measured_fraction_full 1.000
_diffrn_reflns_point_group_measured_fraction_max 1.000
_diffrn_reflns_theta_full 24.999
_diffrn_reflns_theta_max 24.999
_diffrn_reflns_theta_min 2.002
_diffrn_source 'micro-focus sealed X-ray tube'
_diffrn_source_type 'SuperNova (Mo) X-ray Source'
_exptl_absorpt_coefficient_mu 0.880
_exptl_absorpt_correction_T_max 1.00000
_exptl_absorpt_correction_T_min 0.98215
_exptl_absorpt_correction_type multi-scan
_exptl_absorpt_process_details
;
CrysAlisPro 1.171.38.43f (Rigaku Oxford Diffraction, 2015)
Empirical absorption correction using spherical harmonics,
 implemented in SCALE3 ABSPACK scaling algorithm.
;
_exptl_crystal_colour colourless
_exptl_crystal_colour_primary colourless
_exptl_crystal_density_diffrn 1.491
_exptl_crystal_description block
_exptl_crystal_F_000 1680
_exptl_crystal_size_max 0.13
_exptl_crystal_size_mid 0.11
_exptl_crystal_size_min 0.09
_refine_diff_density_max 0.366
_refine_diff_density_min -0.445
_refine_diff_density_rms 0.068
_refine_ls_extinction_coef .
_refine_ls_extinction_method none
_refine_ls_goodness_of_fit_ref 1.041
_refine_ls_hydrogen_treatment mixed
_refine_ls_matrix_type full
_refine_ls_number_parameters 502
_refine_ls_number_reflns 6406
_refine_ls_number_restraints 0
_refine_ls_restrained_S_all 1.041
_refine_ls_R_factor_all 0.0555
_refine_ls_R_factor_gt 0.0398
_refine_ls_shift/su_max 0.001
_refine_ls_shift/su_mean 0.000
_refine_ls_structure_factor_coef Fsqd
_refine_ls_weighting_details 'w=1/[\s^2^(Fo^2^)+(0.0231P)^2^+1.5508P] where P=(Fo^2^+2Fc^2^)/3'
_refine_ls_weighting_scheme calc
_refine_ls_wR_factor_gt 0.0749
_refine_ls_wR_factor_ref 0.0831
_reflns_Friedel_coverage 0.000
_reflns_Friedel_fraction_full .
_reflns_Friedel_fraction_max .
_reflns_number_gt 5112
_reflns_number_total 6406
_reflns_threshold_expression 'I > 2\s(I)'
_cod_data_source_file suppl_ncrs-2020-0261_suppl.cif
_cod_data_source_block wf_06
_cod_database_code 8105444
_shelx_space_group_comment
;
The symmetry employed for this shelxl refinement is uniquely defined
by the following loop, which should always be used as a source of
symmetry information in preference to the above space-group names.
They are only intended as comments.
;
_shelx_estimated_absorpt_t_max 0.925
_shelx_estimated_absorpt_t_min 0.894
_reflns_odcompleteness_completeness 99.92
_reflns_odcompleteness_iscentric 1
_reflns_odcompleteness_theta 26.32
_olex2_refinement_description
;
1. Fixed Uiso
 At 1.2 times of:
  All C(H) groups, All C(H,H) groups, All N(H) groups
 At 1.5 times of:
  All C(H,H,H) groups, All O(H) groups
2.a Rotating group:
 N4(H4A)
2.b Secondary CH2 refined with riding coordinates:
 C39(H39A,H39B)
2.c Aromatic/amide H refined with riding coordinates:
 C2(H2), C3(H3), C4(H4), C5(H5), C9(H9), C12(H12), C13(H13), C15(H15),
 C16(H16), C17(H17), C18(H18), C21(H21), C22(H22), C23(H23), C24(H24), C27(H27),
  C28(H28), C29(H29), C30(H30), C34(H34), C37(H37), C38(H38)
2.d Idealised Me refined as rotating group:
 C40(H40A,H40B,H40C)
2.e Idealised tetrahedral OH refined as rotating group:
 O7(H7)
;

loop_
_space_group_symop_operation_xyz
'x, y, z'
'-x, y+1/2, -z+1/2'
'-x, -y, -z'
'x, -y-1/2, z-1/2'

loop_
_atom_site_label
_atom_site_type_symbol
_atom_site_fract_x
_atom_site_fract_y
_atom_site_fract_z
_atom_site_U_iso_or_equiv
_atom_site_adp_type
_atom_site_occupancy
_atom_site_site_symmetry_order
_atom_site_calc_flag
_atom_site_refinement_flags_posn
_atom_site_refinement_flags_adp
_atom_site_refinement_flags_occupancy
_atom_site_disorder_assembly
_atom_site_disorder_group
Zn1 Zn 0.34474(2) 0.35986(2) 0.58398(2) 0.01581(10) Uani 1 1 d . . . . .
Cl1 Cl 0.23354(6) 0.47766(5) 0.21345(4) 0.02819(19) Uani 1 1 d . . . . .
Cl2 Cl 0.20843(5) 0.74272(4) 0.76205(4) 0.02696(18) Uani 1 1 d . . . . .
O1 O -0.02269(15) 0.29723(12) 0.44381(12) 0.0271(5) Uani 1 1 d . . . . .
O2 O 0.34630(15) 0.19617(12) 0.57818(11) 0.0255(5) Uani 1 1 d . . . . .
O3 O 0.22322(14) 0.28999(11) 0.54183(10) 0.0199(4) Uani 1 1 d . . . . .
O4 O 0.37922(16) 0.36922(11) 0.70717(11) 0.0264(5) Uani 1 1 d . . . . .
O5 O 0.52489(17) 0.36857(11) 0.67401(11) 0.0295(5) Uani 1 1 d . . . . .
O6 O 0.31600(16) 0.35665(12) 0.86597(13) 0.0309(5) Uani 1 1 d . . . . .
O7 O -0.09230(15) 0.21257(13) 0.56274(12) 0.0280(5) Uani 1 1 d . . . . .
H7 H -0.082068 0.230596 0.521040 0.042 Uiso 1 1 calc R U . . .
N1 N 0.2695(2) 0.30022(19) 0.24191(16) 0.0273(6) Uani 1 1 d . . . . .
H1A H 0.286(2) 0.2533(18) 0.2525(17) 0.018(9) Uiso 1 1 d . . . . .
H1B H 0.294(2) 0.3321(19) 0.2091(18) 0.031(9) Uiso 1 1 d . . . . .
N2 N 0.40791(17) 0.36563(13) 0.48843(12) 0.0164(5) Uani 1 1 d . . . . .
N3 N 0.30515(16) 0.47661(13) 0.54452(12) 0.0164(5) Uani 1 1 d . . . . .
N4 N 0.4340(2) 0.69564(14) 0.81109(15) 0.0199(6) Uani 1 1 d . . . . .
H4A H 0.403006 0.741060 0.810727 0.024 Uiso 1 1 d R U . . .
H4B H 0.494(3) 0.689(2) 0.8383(19) 0.040(11) Uiso 1 1 d . . . . .
C1 C 0.1770(2) 0.15828(16) 0.49308(15) 0.0147(6) Uani 1 1 d . . . . .
C2 C 0.1971(2) 0.07587(17) 0.50263(16) 0.0195(6) Uani 1 1 d . . . . .
H2 H 0.260572 0.058240 0.537290 0.023 Uiso 1 1 calc R U . . .
C3 C 0.1239(2) 0.01976(17) 0.46123(16) 0.0213(7) Uani 1 1 d . . . . .
H3 H 0.138101 -0.035132 0.468175 0.026 Uiso 1 1 calc R U . . .
C4 C 0.0298(2) 0.04586(17) 0.40963(16) 0.0219(7) Uani 1 1 d . . . . .
H4 H -0.019778 0.008391 0.382069 0.026 Uiso 1 1 calc R U . . .
C5 C 0.0087(2) 0.12757(17) 0.39867(16) 0.0202(6) Uani 1 1 d . . . . .
H5 H -0.054857 0.144612 0.363621 0.024 Uiso 1 1 calc R U . . .
C6 C 0.0821(2) 0.18453(16) 0.43978(15) 0.0153(6) Uani 1 1 d . . . . .
C7 C 0.0512(2) 0.27186(17) 0.42353(16) 0.0190(6) Uani 1 1 d . . . . .
C8 C 0.1006(2) 0.32339(16) 0.37458(15) 0.0172(6) Uani 1 1 d . . . . .
C9 C 0.1660(2) 0.28938(16) 0.33473(15) 0.0168(6) Uani 1 1 d . . . . .
H9 H 0.182269 0.234826 0.342166 0.020 Uiso 1 1 calc R U . . .
C10 C 0.2083(2) 0.33516(17) 0.28353(15) 0.0170(6) Uani 1 1 d . . . . .
C11 C 0.1828(2) 0.41745(17) 0.27580(15) 0.0201(6) Uani 1 1 d . . . . .
C12 C 0.1183(2) 0.45184(17) 0.31616(16) 0.0224(7) Uani 1 1 d . . . . .
H12 H 0.103177 0.506643 0.309986 0.027 Uiso 1 1 calc R U . . .
C13 C 0.0767(2) 0.40576(16) 0.36521(16) 0.0198(6) Uani 1 1 d . . . . .
H13 H 0.033000 0.428941 0.391937 0.024 Uiso 1 1 calc R U . . .
C14 C 0.2559(2) 0.21720(17) 0.54166(16) 0.0186(6) Uani 1 1 d . . . . .
C15 C 0.4599(2) 0.30682(16) 0.46380(16) 0.0199(6) Uani 1 1 d . . . . .
H15 H 0.467141 0.257146 0.490322 0.024 Uiso 1 1 calc R U . . .
C16 C 0.5031(2) 0.31691(17) 0.40094(16) 0.0224(7) Uani 1 1 d . . . . .
H16 H 0.539060 0.275063 0.385386 0.027 Uiso 1 1 calc R U . . .
C17 C 0.4918(2) 0.39041(17) 0.36158(16) 0.0217(7) Uani 1 1 d . . . . .
H17 H 0.520230 0.398758 0.318839 0.026 Uiso 1 1 calc R U . . .
C18 C 0.4381(2) 0.45179(16) 0.38583(15) 0.0166(6) Uani 1 1 d . . . . .
H18 H 0.430367 0.501771 0.359882 0.020 Uiso 1 1 calc R U . . .
C19 C 0.39603(19) 0.43771(15) 0.44943(15) 0.0137(6) Uani 1 1 d . . . . .
C20 C 0.33572(19) 0.49916(16) 0.47936(15) 0.0148(6) Uani 1 1 d . . . . .
C21 C 0.3125(2) 0.57513(16) 0.44437(16) 0.0200(6) Uani 1 1 d . . . . .
H21 H 0.334457 0.590034 0.399709 0.024 Uiso 1 1 calc R U . . .
C22 C 0.2561(2) 0.62842(17) 0.47669(18) 0.0261(7) Uani 1 1 d . . . . .
H22 H 0.239428 0.679411 0.453741 0.031 Uiso 1 1 calc R U . . .
C23 C 0.2250(2) 0.60494(17) 0.54361(18) 0.0270(7) Uani 1 1 d . . . . .
H23 H 0.186979 0.639735 0.566305 0.032 Uiso 1 1 calc R U . . .
C24 C 0.2514(2) 0.52901(17) 0.57578(17) 0.0240(7) Uani 1 1 d . . . . .
H24 H 0.231175 0.513392 0.621085 0.029 Uiso 1 1 calc R U . . .
C25 C 0.4774(3) 0.37229(15) 0.72666(16) 0.0229(7) Uani 1 1 d . . . . .
C26 C 0.5377(2) 0.37897(15) 0.81644(15) 0.0139(6) Uani 1 1 d . . . . .
C27 C 0.6437(2) 0.36437(15) 0.84157(16) 0.0195(6) Uani 1 1 d . . . . .
H27 H 0.677330 0.354774 0.802213 0.023 Uiso 1 1 calc R U . . .
C28 C 0.7004(2) 0.36382(16) 0.92418(17) 0.0215(6) Uani 1 1 d . . . . .
H28 H 0.771318 0.353244 0.940309 0.026 Uiso 1 1 calc R U . . .
C29 C 0.6502(2) 0.37920(16) 0.98231(17) 0.0225(7) Uani 1 1 d . . . . .
H29 H 0.687742 0.379086 1.037898 0.027 Uiso 1 1 calc R U . . .
C30 C 0.5450(2) 0.39471(16) 0.95868(16) 0.0193(6) Uani 1 1 d . . . . .
H30 H 0.512297 0.405419 0.998390 0.023 Uiso 1 1 calc R U . . .
C31 C 0.4872(2) 0.39443(15) 0.87534(15) 0.0152(6) Uani 1 1 d . . . . .
C32 C 0.3722(2) 0.40937(16) 0.85364(16) 0.0182(6) Uani 1 1 d . . . . .
C33 C 0.3325(2) 0.49129(16) 0.82517(15) 0.0154(6) Uani 1 1 d . . . . .
C34 C 0.4004(2) 0.55475(15) 0.82762(14) 0.0146(6) Uani 1 1 d . . . . .
H34 H 0.471324 0.544410 0.842815 0.018 Uiso 1 1 calc R U . . .
C35 C 0.3654(2) 0.63382(15) 0.80793(15) 0.0139(6) Uani 1 1 d . . . . .
C36 C 0.2576(2) 0.64503(16) 0.78386(15) 0.0173(6) Uani 1 1 d . . . . .
C37 C 0.1890(2) 0.58174(17) 0.77938(16) 0.0204(6) Uani 1 1 d . . . . .
H37 H 0.117828 0.591240 0.762214 0.024 Uiso 1 1 calc R U . . .
C38 C 0.2259(2) 0.50529(17) 0.80023(15) 0.0197(6) Uani 1 1 d . . . . .
H38 H 0.180056 0.462859 0.797751 0.024 Uiso 1 1 calc R U . . .
C39 C -0.0033(2) 0.22575(19) 0.63107(18) 0.0299(7) Uani 1 1 d . . . . .
H39A H 0.056804 0.203085 0.619176 0.036 Uiso 1 1 calc R U . . .
H39B H -0.011905 0.197551 0.678476 0.036 Uiso 1 1 calc R U . . .
C40 C 0.0165(3) 0.3140(2) 0.6522(2) 0.0420(9) Uani 1 1 d . . . . .
H40A H 0.026484 0.342135 0.605880 0.063 Uiso 1 1 calc R U . . .
H40B H 0.077493 0.319446 0.698617 0.063 Uiso 1 1 calc R U . . .
H40C H -0.042015 0.336547 0.665362 0.063 Uiso 1 1 calc R U . . .

loop_
_atom_site_aniso_label
_atom_site_aniso_U_11
_atom_site_aniso_U_22
_atom_site_aniso_U_33
_atom_site_aniso_U_23
_atom_site_aniso_U_13
_atom_site_aniso_U_12
Zn1 0.01809(19) 0.01595(17) 0.01236(16) -0.00018(13) 0.00302(14) -0.00099(14)
Cl1 0.0248(4) 0.0313(4) 0.0254(4) 0.0114(3) 0.0029(3) -0.0044(3)
Cl2 0.0194(4) 0.0248(4) 0.0365(4) 0.0097(3) 0.0082(4) 0.0063(3)
O1 0.0223(12) 0.0293(12) 0.0345(12) 0.0022(10) 0.0158(10) 0.0095(10)
O2 0.0122(11) 0.0390(13) 0.0215(10) -0.0029(9) -0.0007(9) -0.0010(10)
O3 0.0223(11) 0.0219(11) 0.0140(9) -0.0020(8) 0.0030(9) -0.0067(9)
O4 0.0316(14) 0.0250(11) 0.0152(10) -0.0037(9) -0.0042(10) -0.0035(10)
O5 0.0584(15) 0.0191(11) 0.0157(10) 0.0026(9) 0.0181(11) 0.0069(10)
O6 0.0262(12) 0.0219(11) 0.0463(13) 0.0031(10) 0.0136(11) -0.0070(10)
O7 0.0203(12) 0.0353(13) 0.0265(11) 0.0008(10) 0.0045(10) -0.0013(10)
N1 0.0322(17) 0.0272(16) 0.0271(14) 0.0065(13) 0.0159(13) 0.0036(14)
N2 0.0175(13) 0.0145(12) 0.0152(11) -0.0028(10) 0.0020(10) -0.0023(10)
N3 0.0141(13) 0.0188(12) 0.0159(11) -0.0005(10) 0.0036(10) 0.0015(10)
N4 0.0140(15) 0.0155(13) 0.0278(14) 0.0009(12) 0.0027(13) 0.0003(11)
C1 0.0129(15) 0.0214(15) 0.0115(13) 0.0008(12) 0.0060(12) -0.0001(12)
C2 0.0160(16) 0.0276(16) 0.0154(14) 0.0042(13) 0.0054(13) 0.0028(14)
C3 0.0225(17) 0.0180(15) 0.0244(15) 0.0020(13) 0.0086(14) -0.0005(14)
C4 0.0197(17) 0.0231(16) 0.0223(15) -0.0029(13) 0.0055(14) -0.0052(14)
C5 0.0121(15) 0.0267(16) 0.0209(15) 0.0020(13) 0.0037(13) 0.0013(13)
C6 0.0140(15) 0.0223(15) 0.0120(13) 0.0022(12) 0.0072(12) 0.0015(13)
C7 0.0165(16) 0.0219(15) 0.0150(14) -0.0015(12) -0.0007(13) 0.0005(13)
C8 0.0139(15) 0.0213(15) 0.0139(13) -0.0016(12) 0.0006(12) -0.0009(13)
C9 0.0156(15) 0.0174(14) 0.0134(13) 0.0012(12) -0.0015(12) 0.0011(12)
C10 0.0131(15) 0.0237(15) 0.0105(13) -0.0002(12) -0.0020(12) -0.0009(13)
C11 0.0202(16) 0.0238(16) 0.0114(13) 0.0044(12) -0.0024(13) -0.0034(13)
C12 0.0206(17) 0.0169(15) 0.0223(15) 0.0027(13) -0.0047(14) 0.0026(13)
C13 0.0179(16) 0.0192(15) 0.0205(14) -0.0016(13) 0.0034(13) 0.0046(13)
C14 0.0200(17) 0.0259(17) 0.0118(13) 0.0013(13) 0.0077(13) -0.0060(14)
C15 0.0214(17) 0.0128(14) 0.0241(15) -0.0014(13) 0.0046(14) 0.0023(13)
C16 0.0239(17) 0.0186(15) 0.0263(16) -0.0094(13) 0.0100(14) 0.0013(13)
C17 0.0224(17) 0.0275(16) 0.0169(14) -0.0059(13) 0.0086(13) -0.0056(14)
C18 0.0191(16) 0.0155(14) 0.0125(13) 0.0005(12) 0.0009(12) -0.0034(12)
C19 0.0095(14) 0.0155(14) 0.0128(13) -0.0025(11) -0.0017(12) -0.0023(12)
C20 0.0092(14) 0.0175(14) 0.0136(13) 0.0001(12) -0.0028(12) 0.0001(12)
C21 0.0190(16) 0.0203(15) 0.0188(14) 0.0012(13) 0.0026(13) -0.0001(13)
C22 0.0211(17) 0.0211(16) 0.0319(17) 0.0031(14) 0.0016(14) 0.0059(14)
C23 0.0227(18) 0.0246(17) 0.0362(17) -0.0039(15) 0.0128(15) 0.0090(14)
C24 0.0199(17) 0.0271(17) 0.0273(16) -0.0024(14) 0.0105(14) 0.0005(14)
C25 0.044(2) 0.0053(14) 0.0169(15) -0.0001(12) 0.0057(16) -0.0010(14)
C26 0.0211(16) 0.0077(13) 0.0127(13) 0.0008(11) 0.0046(12) -0.0024(12)
C27 0.0269(18) 0.0116(14) 0.0227(15) 0.0021(12) 0.0116(14) 0.0004(13)
C28 0.0183(16) 0.0165(15) 0.0280(16) 0.0002(13) 0.0044(14) -0.0038(13)
C29 0.0278(19) 0.0194(15) 0.0156(14) -0.0003(12) -0.0005(14) -0.0039(14)
C30 0.0294(18) 0.0156(14) 0.0146(14) -0.0021(12) 0.0093(14) -0.0049(13)
C31 0.0214(16) 0.0067(13) 0.0182(14) -0.0017(11) 0.0069(13) -0.0056(12)
C32 0.0227(17) 0.0165(15) 0.0162(14) -0.0044(12) 0.0073(13) -0.0055(13)
C33 0.0164(16) 0.0177(14) 0.0124(13) -0.0029(12) 0.0046(12) -0.0023(12)
C34 0.0122(15) 0.0192(15) 0.0108(13) -0.0020(12) 0.0012(12) 0.0005(12)
C35 0.0144(15) 0.0167(14) 0.0100(12) 0.0000(11) 0.0027(12) -0.0015(12)
C36 0.0174(16) 0.0204(15) 0.0135(13) 0.0014(12) 0.0039(12) 0.0033(13)
C37 0.0106(15) 0.0298(17) 0.0202(14) -0.0007(13) 0.0038(13) -0.0016(13)
C38 0.0145(16) 0.0243(16) 0.0197(14) -0.0035(13) 0.0042(13) -0.0055(13)
C39 0.0233(18) 0.0380(19) 0.0264(16) 0.0062(15) 0.0044(15) 0.0034(15)
C40 0.044(2) 0.041(2) 0.0346(19) 0.0032(17) 0.0027(18) -0.0036(18)

loop_
_atom_type_symbol
_atom_type_description
_atom_type_scat_dispersion_real
_atom_type_scat_dispersion_imag
_atom_type_scat_source
C C 0.0033 0.0016 'International Tables Vol C Tables 4.2.6.8 and 6.1.1.4'
H H 0.0000 0.0000 'International Tables Vol C Tables 4.2.6.8 and 6.1.1.4'
Cl Cl 0.1484 0.1585 'International Tables Vol C Tables 4.2.6.8 and 6.1.1.4'
N N 0.0061 0.0033 'International Tables Vol C Tables 4.2.6.8 and 6.1.1.4'
O O 0.0106 0.0060 'International Tables Vol C Tables 4.2.6.8 and 6.1.1.4'
Zn Zn 0.2839 1.4301 'International Tables Vol C Tables 4.2.6.8 and 6.1.1.4'

loop_
_geom_angle_atom_site_label_1
_geom_angle_atom_site_label_2
_geom_angle_atom_site_label_3
_geom_angle
_geom_angle_site_symmetry_1
_geom_angle_site_symmetry_3
O3 Zn1 O4 109.43(8) . .
O3 Zn1 O5 145.65(7) . .
O3 Zn1 N2 103.83(8) . .
O3 Zn1 N3 109.14(8) . .
O3 Zn1 C25 131.75(8) . .
O4 Zn1 O5 58.04(7) . .
O4 Zn1 N2 143.21(9) . .
O4 Zn1 N3 102.89(8) . .
O4 Zn1 C25 29.25(8) . .
O5 Zn1 C25 28.80(8) . .
N2 Zn1 O5 85.55(7) . .
N2 Zn1 N3 80.05(8) . .
N2 Zn1 C25 114.19(9) . .
N3 Zn1 O5 104.99(7) . .
N3 Zn1 C25 105.82(8) . .
C14 O3 Zn1 107.76(17) . .
C25 O4 Zn1 99.86(17) . .
C25 O5 Zn1 79.97(18) . .
C39 O7 H7 109.5 . .
H1A N1 H1B 125(3) . .
C10 N1 H1A 117.4(19) . .
C10 N1 H1B 117.6(19) . .
C15 N2 Zn1 126.58(18) . .
C15 N2 C19 118.9(2) . .
C19 N2 Zn1 114.46(16) . .
C20 N3 Zn1 114.46(16) . .
C24 N3 Zn1 126.55(18) . .
C24 N3 C20 119.0(2) . .
H4A N4 H4B 121.4 . .
C35 N4 H4A 109.4 . .
C35 N4 H4B 118(2) . .
C2 C1 C6 119.3(2) . .
C2 C1 C14 119.5(2) . .
C6 C1 C14 121.1(2) . .
C1 C2 H2 119.5 . .
C3 C2 C1 121.0(3) . .
C3 C2 H2 119.5 . .
C2 C3 H3 120.2 . .
C4 C3 C2 119.6(3) . .
C4 C3 H3 120.2 . .
C3 C4 H4 119.8 . .
C3 C4 C5 120.3(3) . .
C5 C4 H4 119.8 . .
C4 C5 H5 119.7 . .
C4 C5 C6 120.5(3) . .
C6 C5 H5 119.7 . .
C1 C6 C7 124.5(2) . .
C5 C6 C1 119.3(2) . .
C5 C6 C7 116.2(2) . .
O1 C7 C6 118.8(2) . .
O1 C7 C8 120.2(2) . .
C8 C7 C6 120.6(2) . .
C9 C8 C7 120.1(2) . .
C9 C8 C13 120.0(2) . .
C13 C8 C7 119.8(2) . .
C8 C9 H9 119.2 . .
C8 C9 C10 121.6(2) . .
C10 C9 H9 119.2 . .
N1 C10 C9 121.1(3) . .
N1 C10 C11 122.2(3) . .
C9 C10 C11 116.7(2) . .
C10 C11 Cl1 118.9(2) . .
C12 C11 Cl1 119.3(2) . .
C12 C11 C10 121.8(2) . .
C11 C12 H12 119.7 . .
C13 C12 C11 120.6(3) . .
C13 C12 H12 119.7 . .
C8 C13 H13 120.4 . .
C12 C13 C8 119.3(2) . .
C12 C13 H13 120.4 . .
O2 C14 O3 123.3(3) . .
O2 C14 C1 121.5(3) . .
O3 C14 C1 115.2(2) . .
N2 C15 H15 118.6 . .
N2 C15 C16 122.7(3) . .
C16 C15 H15 118.6 . .
C15 C16 H16 120.8 . .
C15 C16 C17 118.5(3) . .
C17 C16 H16 120.8 . .
C16 C17 H17 120.1 . .
C16 C17 C18 119.7(2) . .
C18 C17 H17 120.1 . .
C17 C18 H18 120.5 . .
C17 C18 C19 119.0(2) . .
C19 C18 H18 120.5 . .
N2 C19 C18 121.1(2) . .
N2 C19 C20 115.6(2) . .
C18 C19 C20 123.3(2) . .
N3 C20 C19 115.3(2) . .
N3 C20 C21 121.3(2) . .
C21 C20 C19 123.4(2) . .
C20 C21 H21 120.4 . .
C22 C21 C20 119.2(2) . .
C22 C21 H21 120.4 . .
C21 C22 H22 120.4 . .
C21 C22 C23 119.2(3) . .
C23 C22 H22 120.4 . .
C22 C23 H23 120.7 . .
C24 C23 C22 118.5(3) . .
C24 C23 H23 120.7 . .
N3 C24 C23 122.7(3) . .
N3 C24 H24 118.6 . .
C23 C24 H24 118.6 . .
O4 C25 Zn1 50.89(13) . .
O4 C25 C26 118.2(2) . .
O5 C25 Zn1 71.24(16) . .
O5 C25 O4 122.1(3) . .
O5 C25 C26 119.7(3) . .
C26 C25 Zn1 169.0(2) . .
C27 C26 C25 119.5(2) . .
C27 C26 C31 119.5(2) . .
C31 C26 C25 120.8(3) . .
C26 C27 H27 119.4 . .
C28 C27 C26 121.2(2) . .
C28 C27 H27 119.4 . .
C27 C28 H28 120.5 . .
C29 C28 C27 119.1(3) . .
C29 C28 H28 120.5 . .
C28 C29 H29 119.7 . .
C30 C29 C28 120.7(3) . .
C30 C29 H29 119.7 . .
C29 C30 H30 119.8 . .
C29 C30 C31 120.4(2) . .
C31 C30 H30 119.8 . .
C26 C31 C30 119.1(3) . .
C26 C31 C32 123.0(2) . .
C30 C31 C32 117.9(2) . .
O6 C32 C31 119.4(2) . .
O6 C32 C33 122.0(3) . .
C33 C32 C31 118.3(2) . .
C34 C33 C32 120.8(2) . .
C34 C33 C38 119.8(3) . .
C38 C33 C32 119.4(2) . .
C33 C34 H34 119.0 . .
C33 C34 C35 122.0(2) . .
C35 C34 H34 119.0 . .
N4 C35 C34 121.0(2) . .
N4 C35 C36 122.9(2) . .
C34 C35 C36 116.2(2) . .
C35 C36 Cl2 118.7(2) . .
C37 C36 Cl2 118.9(2) . .
C37 C36 C35 122.3(3) . .
C36 C37 H37 120.0 . .
C38 C37 C36 120.0(3) . .
C38 C37 H37 120.0 . .
C33 C38 H38 120.1 . .
C37 C38 C33 119.8(3) . .
C37 C38 H38 120.1 . .
O7 C39 H39A 109.0 . .
O7 C39 H39B 109.0 . .
O7 C39 C40 113.0(3) . .
H39A C39 H39B 107.8 . .
C40 C39 H39A 109.0 . .
C40 C39 H39B 109.0 . .
C39 C40 H40A 109.5 . .
C39 C40 H40B 109.5 . .
C39 C40 H40C 109.5 . .
H40A C40 H40B 109.5 . .
H40A C40 H40C 109.5 . .
H40B C40 H40C 109.5 . .

loop_
_geom_bond_atom_site_label_1
_geom_bond_atom_site_label_2
_geom_bond_distance
_geom_bond_site_symmetry_2
Zn1 O3 1.9602(18) .
Zn1 O4 2.0146(18) .
Zn1 O5 2.460(2) .
Zn1 N2 2.056(2) .
Zn1 N3 2.065(2) .
Zn1 C25 2.558(3) .
Cl1 C11 1.742(3) .
Cl2 C36 1.747(3) .
O1 C7 1.225(3) .
O2 C14 1.242(3) .
O3 C14 1.285(3) .
O4 C25 1.268(4) .
O5 C25 1.251(3) .
O6 C32 1.217(3) .
O7 H7 0.8200 .
O7 C39 1.416(3) .
N1 H1A 0.81(3) .
N1 H1B 0.90(3) .
N1 C10 1.369(4) .
N2 C15 1.341(3) .
N2 C19 1.353(3) .
N3 C20 1.349(3) .
N3 C24 1.341(3) .
N4 H4A 0.8603 .
N4 H4B 0.81(3) .
N4 C35 1.372(3) .
C1 C2 1.392(4) .
C1 C6 1.399(4) .
C1 C14 1.498(4) .
C2 H2 0.9300 .
C2 C3 1.386(4) .
C3 H3 0.9300 .
C3 C4 1.380(4) .
C4 H4 0.9300 .
C4 C5 1.385(4) .
C5 H5 0.9300 .
C5 C6 1.395(4) .
C6 C7 1.509(4) .
C7 C8 1.485(4) .
C8 C9 1.386(4) .
C8 C13 1.401(4) .
C9 H9 0.9300 .
C9 C10 1.402(4) .
C10 C11 1.403(4) .
C11 C12 1.385(4) .
C12 H12 0.9300 .
C12 C13 1.372(4) .
C13 H13 0.9300 .
C15 H15 0.9300 .
C15 C16 1.375(4) .
C16 H16 0.9300 .
C16 C17 1.377(4) .
C17 H17 0.9300 .
C17 C18 1.383(4) .
C18 H18 0.9300 .
C18 C19 1.387(3) .
C19 C20 1.487(3) .
C20 C21 1.388(4) .
C21 H21 0.9300 .
C21 C22 1.384(4) .
C22 H22 0.9300 .
C22 C23 1.385(4) .
C23 H23 0.9300 .
C23 C24 1.376(4) .
C24 H24 0.9300 .
C25 C26 1.505(4) .
C26 C27 1.387(4) .
C26 C31 1.396(3) .
C27 H27 0.9300 .
C27 C28 1.385(4) .
C28 H28 0.9300 .
C28 C29 1.382(4) .
C29 H29 0.9300 .
C29 C30 1.380(4) .
C30 H30 0.9300 .
C30 C31 1.400(4) .
C31 C32 1.505(4) .
C32 C33 1.487(4) .
C33 C34 1.388(4) .
C33 C38 1.393(4) .
C34 H34 0.9300 .
C34 C35 1.399(4) .
C35 C36 1.401(4) .
C36 C37 1.387(4) .
C37 H37 0.9300 .
C37 C38 1.369(4) .
C38 H38 0.9300 .
C39 H39A 0.9700 .
C39 H39B 0.9700 .
C39 C40 1.511(4) .
C40 H40A 0.9600 .
C40 H40B 0.9600 .
C40 H40C 0.9600 .

loop_
_geom_torsion_atom_site_label_1
_geom_torsion_atom_site_label_2
_geom_torsion_atom_site_label_3
_geom_torsion_atom_site_label_4
_geom_torsion
_geom_torsion_site_symmetry_1
_geom_torsion_site_symmetry_2
_geom_torsion_site_symmetry_3
_geom_torsion_site_symmetry_4
Zn1 O3 C14 O2 13.5(3) . . . .
Zn1 O3 C14 C1 -165.95(16) . . . .
Zn1 O4 C25 O5 -0.7(3) . . . .
Zn1 O4 C25 C26 -179.47(19) . . . .
Zn1 O5 C25 O4 0.6(2) . . . .
Zn1 O5 C25 C26 179.3(2) . . . .
Zn1 N2 C15 C16 -177.5(2) . . . .
Zn1 N2 C19 C18 177.42(19) . . . .
Zn1 N2 C19 C20 -2.6(3) . . . .
Zn1 N3 C20 C19 -2.4(3) . . . .
Zn1 N3 C20 C21 178.3(2) . . . .
Zn1 N3 C24 C23 -177.5(2) . . . .
Zn1 C25 C26 C27 163.4(8) . . . .
Zn1 C25 C26 C31 -12.3(11) . . . .
Cl1 C11 C12 C13 179.5(2) . . . .
Cl2 C36 C37 C38 -176.7(2) . . . .
O1 C7 C8 C9 -164.2(3) . . . .
O1 C7 C8 C13 12.5(4) . . . .
O4 C25 C26 C27 165.6(2) . . . .
O4 C25 C26 C31 -10.2(4) . . . .
O5 C25 C26 C27 -13.2(4) . . . .
O5 C25 C26 C31 171.0(2) . . . .
O6 C32 C33 C34 166.7(2) . . . .
O6 C32 C33 C38 -9.6(4) . . . .
N1 C10 C11 Cl1 -1.9(4) . . . .
N1 C10 C11 C12 178.0(3) . . . .
N2 C15 C16 C17 -0.3(4) . . . .
N2 C19 C20 N3 3.3(3) . . . .
N2 C19 C20 C21 -177.3(2) . . . .
N3 C20 C21 C22 -0.5(4) . . . .
N4 C35 C36 Cl2 -3.4(3) . . . .
N4 C35 C36 C37 178.7(2) . . . .
C1 C2 C3 C4 0.2(4) . . . .
C1 C6 C7 O1 -116.0(3) . . . .
C1 C6 C7 C8 71.7(3) . . . .
C2 C1 C6 C5 1.4(3) . . . .
C2 C1 C6 C7 -179.5(2) . . . .
C2 C1 C14 O2 13.9(4) . . . .
C2 C1 C14 O3 -166.6(2) . . . .
C2 C3 C4 C5 0.5(4) . . . .
C3 C4 C5 C6 -0.2(4) . . . .
C4 C5 C6 C1 -0.7(4) . . . .
C4 C5 C6 C7 -179.9(2) . . . .
C5 C6 C7 O1 63.2(3) . . . .
C5 C6 C7 C8 -109.2(3) . . . .
C6 C1 C2 C3 -1.1(4) . . . .
C6 C1 C14 O2 -167.7(2) . . . .
C6 C1 C14 O3 11.7(3) . . . .
C6 C7 C8 C9 8.0(4) . . . .
C6 C7 C8 C13 -175.3(2) . . . .
C7 C8 C9 C10 175.6(2) . . . .
C7 C8 C13 C12 -176.5(2) . . . .
C8 C9 C10 N1 -177.3(3) . . . .
C8 C9 C10 C11 1.2(4) . . . .
C9 C8 C13 C12 0.2(4) . . . .
C9 C10 C11 Cl1 179.66(19) . . . .
C9 C10 C11 C12 -0.5(4) . . . .
C10 C11 C12 C13 -0.3(4) . . . .
C11 C12 C13 C8 0.5(4) . . . .
C13 C8 C9 C10 -1.1(4) . . . .
C14 C1 C2 C3 177.3(2) . . . .
C14 C1 C6 C5 -177.0(2) . . . .
C14 C1 C6 C7 2.2(4) . . . .
C15 N2 C19 C18 -1.1(4) . . . .
C15 N2 C19 C20 178.9(2) . . . .
C15 C16 C17 C18 0.1(4) . . . .
C16 C17 C18 C19 -0.3(4) . . . .
C17 C18 C19 N2 0.9(4) . . . .
C17 C18 C19 C20 -179.1(2) . . . .
C18 C19 C20 N3 -176.7(2) . . . .
C18 C19 C20 C21 2.6(4) . . . .
C19 N2 C15 C16 0.8(4) . . . .
C19 C20 C21 C22 -179.8(2) . . . .
C20 N3 C24 C23 0.7(4) . . . .
C20 C21 C22 C23 0.5(4) . . . .
C21 C22 C23 C24 0.1(4) . . . .
C22 C23 C24 N3 -0.7(5) . . . .
C24 N3 C20 C19 179.2(2) . . . .
C24 N3 C20 C21 -0.1(4) . . . .
C25 C26 C27 C28 -175.0(2) . . . .
C25 C26 C31 C30 175.7(2) . . . .
C25 C26 C31 C32 -3.1(4) . . . .
C26 C27 C28 C29 -0.9(4) . . . .
C26 C31 C32 O6 105.1(3) . . . .
C26 C31 C32 C33 -80.7(3) . . . .
C27 C26 C31 C30 -0.1(4) . . . .
C27 C26 C31 C32 -178.8(2) . . . .
C27 C28 C29 C30 0.2(4) . . . .
C28 C29 C30 C31 0.5(4) . . . .
C29 C30 C31 C26 -0.6(4) . . . .
C29 C30 C31 C32 178.2(2) . . . .
C30 C31 C32 O6 -73.7(3) . . . .
C30 C31 C32 C33 100.5(3) . . . .
C31 C26 C27 C28 0.8(4) . . . .
C31 C32 C33 C34 -7.4(3) . . . .
C31 C32 C33 C38 176.3(2) . . . .
C32 C33 C34 C35 -174.4(2) . . . .
C32 C33 C38 C37 175.5(2) . . . .
C33 C34 C35 N4 179.8(2) . . . .
C33 C34 C35 C36 -1.3(3) . . . .
C34 C33 C38 C37 -0.9(4) . . . .
C34 C35 C36 Cl2 177.65(18) . . . .
C34 C35 C36 C37 -0.2(4) . . . .
C35 C36 C37 C38 1.1(4) . . . .
C36 C37 C38 C33 -0.6(4) . . . .
C38 C33 C34 C35 1.9(4) . . . .
